data_9006368
loop_
_publ_author_name
'Stahl, K.'
'Artioli, G.'
'Hanson, J. C.'

_publ_section_title
;
 The dehydration process in the zeolite laumontite:
 a real-time synchrotron X-ray powder diffraction study
 Sample: T = 584 K
;
_journal_name_full 'Physics and Chemistry of Minerals'
_journal_page_first 328
_journal_page_last 336
_journal_volume 23
_journal_year 1996
_chemical_formula_sum 'Al2 Ca H3.68 O14.13 Si4'
_chemical_name_mineral Laumontite
_space_group_IT_number 12
_symmetry_space_group_name_Hall '-C 2y'
_symmetry_space_group_name_H-M 'C 1 2/m 1'
_cell_angle_alpha 90
_cell_angle_beta 110.368
_cell_angle_gamma 90
_cell_formula_units_Z 4
_cell_length_a 14.5279
_cell_length_b 13.1979
_cell_length_c 7.4370
_cell_volume 1336.798
_database_code_amcsd 0007950
_diffrn_ambient_temperature 584
_exptl_crystal_density_diffrn 2.167
_cod_original_formula_sum 'Si4 Al2 O14.13 Ca H3.68'
_cod_database_code 9006368

loop_
_space_group_symop_operation_xyz
x,y,z
1/2+x,1/2+y,z
x,-y,z
1/2+x,1/2-y,z
-x,y,-z
1/2-x,1/2+y,-z
-x,-y,-z
1/2-x,1/2-y,-z

loop_
_atom_site_label
_atom_site_fract_x
_atom_site_fract_y
_atom_site_fract_z
_atom_site_occupancy
_atom_site_U_iso_or_equiv
_atom_site_type_symbol
_atom_site_attached_hydrogens
Si1 0.24060 0.38310 0.14910 1.00000 0.02280 Si 0
Si2 0.07840 0.38600 0.31750 1.00000 0.02280 Si 0
Al 0.13230 0.30820 0.73250 1.00000 0.02280 Al 0
O1 0.26550 0.50000 0.21480 1.00000 0.02406 O 0
O2 0.21530 0.37870 0.92550 1.00000 0.02406 O 0
O3 0.14730 0.37850 0.54830 1.00000 0.02406 O 0
O4 0.14190 0.34800 0.19270 1.00000 0.02406 O 0
O5 0.33530 0.31780 0.25770 1.00000 0.02406 O 0
O6 0.04440 0.50000 0.26730 1.00000 0.02406 O 0
O7 0.01240 0.30970 0.72190 1.00000 0.02406 O 0
Ca 0.26340 0.50000 0.72210 1.00000 0.03673 Ca 0
OWat2 0.40520 0.47000 -0.15000 0.20000 0.07599 O 0
OWat5 0.50000 0.39000 0.50000 0.19000 0.07599 O 0
OWat8 0.10480 0.11860 0.27870 0.77000 0.07599 O 0
H21 0.45340 0.41600 -0.15500 0.13000 0.08866 H 0
H22 0.45240 0.42400 -0.02300 0.07000 0.08866 H 0
H5 0.45290 0.42000 0.38720 0.10000 0.08866 H 0
H82 0.12500 0.16070 0.38910 0.77000 0.08866 H 0
H83 0.09160 0.17800 0.16740 0.77000 0.08866 H 0

loop_
_cod_changelog_entry_id
_cod_changelog_entry_author
_cod_changelog_entry_date
_cod_changelog_entry_text
1
;cod-tools version 3.8.0
Id: cif_guess_AMCSD_atom_types 9581 2023-05-17 12:35:41Z saulius
;
2023-05-18T08:41:52+03:00
;Derived atom types and hydrogen counts
from atom names that follow the AMCSD naming convention
(Wat == water, O-H == hydroxyl).
;

loop_
_cod_related_entry_id
_cod_related_entry_database
_cod_related_entry_code
1 AMCSD 0007950
